data_7714147
loop_
_publ_author_name
'Tatarin, Sergei V.'
'Meshcheriakova, Elizaveta A.'
'Kozyukhin, Sergey'
'Emets, Victor'
'Bezzubov, Stanislav'

_publ_section_title
;
 Rational design of efficient photosensitizers based on cyclometalated
 iridium(III) complexes with 2-arylbenzimidazole and aromatic 1,3-diketone
 ligands
;
_journal_name_full 'Dalton Transactions'
_journal_paper_doi 10.1039/D3DT02789A
_journal_year 2023
_chemical_formula_moiety 'C53 H35 F2 Ir N4 O4 S'
_chemical_formula_sum 'C53 H35 F2 Ir N4 O4 S'
_chemical_formula_weight 1054.11
_space_group_crystal_system monoclinic
_space_group_IT_number 14
_space_group_name_Hall '-P 2yn'
_space_group_name_H-M_alt 'P 1 21/n 1'
_atom_sites_solution_hydrogens mixed
_atom_sites_solution_primary iterative
_audit_creation_date 2023-08-27
_audit_creation_method
;
Olex2 1.3
(compiled 2020.11.12 svn.r5f609507 for OlexSys, GUI svn.r6408)
;
_audit_update_record
;
2023-08-27 deposited with the CCDC.	2023-10-06 downloaded from the CCDC.
;
_cell_angle_alpha 90
_cell_angle_beta 102.871(3)
_cell_angle_gamma 90
_cell_formula_units_Z 4
_cell_length_a 11.3870(9)
_cell_length_b 22.3107(18)
_cell_length_c 18.4099(14)
_cell_measurement_reflns_used 9911
_cell_measurement_temperature 100.0
_cell_measurement_theta_max 25.99
_cell_measurement_theta_min 2.45
_cell_volume 4559.6(6)
_computing_cell_refinement 'SAINT V8.40A (?, 2016)'
_computing_data_collection 'APEX3 v.2017.3_0 (Bruker AXS, 2017)'
_computing_data_reduction 'SAINT V8.40A (?, 2016)'
_computing_molecular_graphics 'Olex2 1.3 (Dolomanov et al., 2009)'
_computing_publication_material 'Olex2 1.3 (Dolomanov et al., 2009)'
_computing_structure_refinement 'SHELXL 2018/3 (Sheldrick, 2015)'
_computing_structure_solution 'olex2.solve 1.5 (Bourhis et al., 2015)'
_diffrn_ambient_temperature 100.0
_diffrn_measured_fraction_theta_full 1.000
_diffrn_measured_fraction_theta_max 0.999
_diffrn_measurement_device_type 'Bruker D8 Venture'
_diffrn_measurement_method '\w scans'
_diffrn_radiation_monochromator graphite
_diffrn_radiation_type MoK\a
_diffrn_radiation_wavelength 0.71073
_diffrn_reflns_av_R_equivalents 0.0704
_diffrn_reflns_av_unetI/netI 0.0559
_diffrn_reflns_Laue_measured_fraction_full 1.000
_diffrn_reflns_Laue_measured_fraction_max 0.999
_diffrn_reflns_limit_h_max 14
_diffrn_reflns_limit_h_min -14
_diffrn_reflns_limit_k_max 27
_diffrn_reflns_limit_k_min -27
_diffrn_reflns_limit_l_max 22
_diffrn_reflns_limit_l_min -23
_diffrn_reflns_number 47812
_diffrn_reflns_point_group_measured_fraction_full 1.000
_diffrn_reflns_point_group_measured_fraction_max 0.999
_diffrn_reflns_theta_full 25.242
_diffrn_reflns_theta_max 26.405
_diffrn_reflns_theta_min 1.456
_diffrn_source_current 1.4
_diffrn_source_power 0.07
_diffrn_source_target Mo
_diffrn_source_type 'fine-focus sealed X-ray tube'
_diffrn_source_voltage 50.0
_diffrn_standards_number 0
_exptl_absorpt_coefficient_mu 3.033
_exptl_absorpt_correction_T_max 0.7454
_exptl_absorpt_correction_T_min 0.6199
_exptl_absorpt_correction_type multi-scan
_exptl_absorpt_process_details
;
SADABS-2016/2 (Bruker,2016/2) was used for absorption correction.
wR2(int) was 0.1188 before and 0.0632 after correction.
The Ratio of minimum to maximum transmission is 0.8316.
The \l/2 correction factor is Not present.
;
_exptl_crystal_colour orange
_exptl_crystal_colour_primary orange
_exptl_crystal_density_diffrn 1.536
_exptl_crystal_description plate
_exptl_crystal_F_000 2096
_exptl_crystal_size_max 0.15
_exptl_crystal_size_mid 0.12
_exptl_crystal_size_min 0.04
_refine_diff_density_max 2.233
_refine_diff_density_min -1.693
_refine_diff_density_rms 0.137
_refine_ls_extinction_method none
_refine_ls_goodness_of_fit_ref 1.080
_refine_ls_hydrogen_treatment mixed
_refine_ls_matrix_type full
_refine_ls_number_parameters 590
_refine_ls_number_reflns 9340
_refine_ls_number_restraints 2
_refine_ls_restrained_S_all 1.080
_refine_ls_R_factor_all 0.0659
_refine_ls_R_factor_gt 0.0469
_refine_ls_shift/su_max 0.001
_refine_ls_shift/su_mean 0.000
_refine_ls_structure_factor_coef Fsqd
_refine_ls_weighting_details 'w=1/[\s^2^(Fo^2^)+(0.0507P)^2^+9.8132P] where P=(Fo^2^+2Fc^2^)/3'
_refine_ls_weighting_scheme calc
_refine_ls_wR_factor_gt 0.1074
_refine_ls_wR_factor_ref 0.1161
_reflns_Friedel_coverage 0.000
_reflns_number_gt 7338
_reflns_number_total 9340
_reflns_threshold_expression 'I > 2\s(I)'
_cod_data_source_file d3dt02789a2.cif
_cod_data_source_block st314c
_cod_database_code 7714147
_shelx_shelxl_version_number 2018/3
_shelx_space_group_comment
;
The symmetry employed for this shelxl refinement is uniquely defined
by the following loop, which should always be used as a source of
symmetry information in preference to the above space-group names.
They are only intended as comments.
;
_shelx_estimated_absorpt_t_max 0.888
_shelx_estimated_absorpt_t_min 0.659
_olex2_refinement_description
;
1. Fixed Uiso
 At 1.2 times of:
  All C(H) groups, All C(H,H) groups
 At 1.5 times of:
  All C(H,H,H) groups
2. Restrained distances
 C00L-H00L
 0.95 with sigma of 0.02
3. Restrained planarity
 C00L, H00L, C00Z, C00Y
 with sigma of 0.1
4.a Aromatic/amide H refined with riding coordinates:
 C00I(H00I), C00Q(H00Q), C37(H37), C18(H18), C28(H28), C00Y(H00Y), C23(H23),
 C2(H2), C17(H17), C21(H21), C4(H4), C32(H32), C31(H31), C30(H30), C01C(H01C),
 C5(H5), C36(H36), C29(H29), C24(H24), C34(H34), C01I(H01I), C35(H35), C15(H15),
  C01L(H01L), C01M(H01M), C16(H16), C9(H9), C13(H13), C10(H10), C12(H12),
 C11(H11)
4.b Idealised Me refined as rotating group:
 C01S(H01A,H01B,H01D)
;
_smtbx_masks_void_probe_radius 1.2
_smtbx_masks_void_truncation_radius 1.2
_olex2_submission_special_instructions 'No special instructions were received'

loop_
_space_group_symop_operation_xyz
'x, y, z'
'-x+1/2, y+1/2, -z+1/2'
'-x, -y, -z'
'x-1/2, -y-1/2, z-1/2'

loop_
_atom_site_label
_atom_site_type_symbol
_atom_site_fract_x
_atom_site_fract_y
_atom_site_fract_z
_atom_site_U_iso_or_equiv
_atom_site_adp_type
_atom_site_occupancy
_atom_site_site_symmetry_order
_atom_site_calc_flag
_atom_site_refinement_flags_posn
_atom_site_refinement_flags_adp
_atom_site_refinement_flags_occupancy
_atom_site_disorder_assembly
_atom_site_disorder_group
Ir1 Ir 0.30969(2) 0.24156(2) 0.42945(2) 0.02792(8) Uani 1 1 d . . . . .
S1 S 0.66319(19) 0.11291(9) 0.42328(14) 0.0631(6) Uani 1 1 d . . . . .
O3 O 0.4828(4) 0.19949(17) 0.4403(2) 0.0313(9) Uani 1 1 d . . . . .
O4 O 0.4009(3) 0.32503(17) 0.4455(2) 0.0292(8) Uani 1 1 d . . . . .
F005 F 0.1013(4) 0.04425(16) 0.2897(2) 0.0496(10) Uani 1 1 d . . . . .
F006 F -0.0813(3) 0.34680(18) 0.4953(2) 0.0525(10) Uani 1 1 d . . . . .
N1 N 0.3125(4) 0.2224(2) 0.5375(3) 0.0273(10) Uani 1 1 d . . . . .
N3 N 0.2880(4) 0.2632(2) 0.3194(3) 0.0312(11) Uani 1 1 d . . . . .
N2 N 0.2573(5) 0.1663(2) 0.6242(3) 0.0368(12) Uani 1 1 d . . . . .
N4 N 0.2063(5) 0.3228(2) 0.2244(3) 0.0364(12) Uani 1 1 d . . . . .
C1 C 0.2267(5) 0.1621(3) 0.4186(3) 0.0321(13) Uani 1 1 d . . . . .
O2 O 0.3919(4) 0.5963(2) 0.3811(3) 0.0497(12) Uani 1 1 d . . . . .
O1 O 0.2563(5) 0.5208(2) 0.3559(3) 0.0566(13) Uani 1 1 d . . . . .
C6 C 0.2142(5) 0.1340(3) 0.4864(3) 0.0318(13) Uani 1 1 d . . . . .
C20 C 0.1572(5) 0.2894(2) 0.4127(3) 0.0313(13) Uani 1 1 d . . . . .
C38 C 0.3471(6) 0.2515(3) 0.2619(4) 0.0369(14) Uani 1 1 d . . . . .
C00H C 0.5071(5) 0.3338(3) 0.4366(3) 0.0286(12) Uani 1 1 d . . . . .
C00I C 0.5933(5) 0.2894(3) 0.4333(3) 0.0332(13) Uani 1 1 d . . . . .
H00I H 0.670176 0.302874 0.428112 0.040 Uiso 1 1 calc R U . . .
C14 C 0.3103(6) 0.2185(3) 0.6592(3) 0.0371(14) Uani 1 1 d . . . . .
C26 C 0.2057(5) 0.3047(3) 0.2956(3) 0.0318(13) Uani 1 1 d . . . . .
C00L C 0.8057(5) 0.2057(3) 0.4397(3) 0.0285(12) Uani 1 1 d D . . . .
C33 C 0.2970(6) 0.2894(3) 0.2028(3) 0.0368(14) Uani 1 1 d . . . . .
C7 C 0.2613(5) 0.1717(3) 0.5504(3) 0.0325(13) Uani 1 1 d . . . . .
C27 C 0.1472(5) 0.3723(3) 0.1825(3) 0.0341(13) Uani 1 1 d . . . . .
C19 C 0.3438(6) 0.2540(3) 0.6043(4) 0.0358(14) Uani 1 1 d . . . . .
C00Q C 0.4418(6) 0.4389(3) 0.4062(3) 0.0317(13) Uani 1 1 d . . . . .
H00Q H 0.361015 0.424967 0.393766 0.038 Uiso 1 1 calc R U . . .
C00R C 0.5774(6) 0.2276(3) 0.4369(3) 0.0321(13) Uani 1 1 d . . . . .
C37 C 0.4404(6) 0.2127(3) 0.2579(4) 0.0421(15) Uani 1 1 d . . . . .
H37 H 0.475808 0.187598 0.298524 0.051 Uiso 1 1 calc R U . . .
C18 C 0.4014(6) 0.3081(3) 0.6214(3) 0.0384(15) Uani 1 1 d . . . . .
H18 H 0.427143 0.331600 0.584778 0.046 Uiso 1 1 calc R U . . .
C00U C 0.5372(5) 0.3982(3) 0.4303(3) 0.0303(13) Uani 1 1 d . . . . .
C22 C -0.0108(6) 0.3386(3) 0.4448(4) 0.0425(16) Uani 1 1 d . . . . .
C28 C 0.0728(6) 0.3627(3) 0.1140(3) 0.0377(14) Uani 1 1 d . . . . .
H28 H 0.055815 0.323063 0.095829 0.045 Uiso 1 1 calc R U . . .
C25 C 0.1264(5) 0.3204(3) 0.3443(3) 0.0323(13) Uani 1 1 d . . . . .
C00Y C 0.8763(6) 0.1523(3) 0.4370(4) 0.0426(16) Uani 1 1 d . . . . .
H00Y H 0.961182 0.153185 0.442012 0.051 Uiso 1 1 calc R U . . .
C00Z C 0.6832(5) 0.1892(3) 0.4345(3) 0.0322(13) Uani 1 1 d . . . . .
C23 C -0.0404(6) 0.3692(3) 0.3789(4) 0.0434(16) Uani 1 1 d . . . . .
H23 H -0.107249 0.395784 0.368512 0.052 Uiso 1 1 calc R U . . .
C2 C 0.1849(5) 0.1299(3) 0.3527(3) 0.0343(13) Uani 1 1 d . . . . .
H2 H 0.188762 0.147147 0.306104 0.041 Uiso 1 1 calc R U . . .
C013 C 0.4661(6) 0.4987(3) 0.4007(3) 0.0364(14) Uani 1 1 d . . . . .
C8 C 0.2192(7) 0.1162(3) 0.6630(4) 0.0469(17) Uani 1 1 d . . . . .
C17 C 0.4196(7) 0.3263(3) 0.6949(4) 0.0535(19) Uani 1 1 d . . . . .
H17 H 0.457626 0.363774 0.708653 0.064 Uiso 1 1 calc R U . . .
C21 C 0.0845(5) 0.2989(3) 0.4636(4) 0.0383(14) Uani 1 1 d . . . . .
H21 H 0.100187 0.278615 0.510064 0.046 Uiso 1 1 calc R U . . .
C3 C 0.1384(6) 0.0738(3) 0.3554(3) 0.0363(14) Uani 1 1 d . . . . .
C4 C 0.1269(6) 0.0461(3) 0.4196(4) 0.0404(15) Uani 1 1 d . . . . .
H4 H 0.093282 0.007115 0.418692 0.049 Uiso 1 1 calc R U . . .
C32 C 0.1744(6) 0.4299(3) 0.2091(4) 0.0427(16) Uani 1 1 d . . . . .
H32 H 0.228844 0.436110 0.255725 0.051 Uiso 1 1 calc R U . . .
C31 C 0.1220(6) 0.4779(3) 0.1674(4) 0.0463(17) Uani 1 1 d . . . . .
H31 H 0.135669 0.517425 0.186506 0.056 Uiso 1 1 calc R U . . .
C30 C 0.0498(7) 0.4684(3) 0.0981(4) 0.0495(18) Uani 1 1 d . . . . .
H30 H 0.017750 0.501707 0.067988 0.059 Uiso 1 1 calc R U . . .
C01C C 0.5837(6) 0.5194(3) 0.4182(3) 0.0398(15) Uani 1 1 d . . . . .
H01C H 0.599536 0.560869 0.413188 0.048 Uiso 1 1 calc R U . . .
C5 C 0.1656(6) 0.0765(3) 0.4858(4) 0.0386(14) Uani 1 1 d . . . . .
H5 H 0.159119 0.058248 0.531365 0.046 Uiso 1 1 calc R U . . .
C36 C 0.4791(7) 0.2122(3) 0.1927(4) 0.0508(18) Uani 1 1 d . . . . .
H36 H 0.541379 0.185259 0.187434 0.061 Uiso 1 1 calc R U . . .
C29 C 0.0232(6) 0.4109(3) 0.0719(4) 0.0465(17) Uani 1 1 d . . . . .
H29 H -0.029407 0.404745 0.024616 0.056 Uiso 1 1 calc R U . . .
C24 C 0.0304(6) 0.3603(3) 0.3282(4) 0.0416(15) Uani 1 1 d . . . . .
H24 H 0.013516 0.381348 0.282245 0.050 Uiso 1 1 calc R U . . .
C34 C 0.3379(7) 0.2902(3) 0.1369(4) 0.0487(17) Uani 1 1 d . . . . .
H34 H 0.305013 0.316444 0.096979 0.058 Uiso 1 1 calc R U . . .
C01I C 0.6545(6) 0.4199(3) 0.4474(4) 0.0384(14) Uani 1 1 d . . . . .
H01I H 0.719656 0.392780 0.462612 0.046 Uiso 1 1 calc R U . . .
C35 C 0.4291(8) 0.2504(4) 0.1333(4) 0.059(2) Uani 1 1 d . . . . .
H35 H 0.459049 0.248905 0.089093 0.071 Uiso 1 1 calc R U . . .
C15 C 0.3301(8) 0.2378(3) 0.7328(4) 0.0543(19) Uani 1 1 d . . . . .
H15 H 0.306695 0.214357 0.770268 0.065 Uiso 1 1 calc R U . . .
C01L C 0.6776(6) 0.4805(3) 0.4427(4) 0.0469(17) Uani 1 1 d . . . . .
H01L H 0.757849 0.495085 0.456356 0.056 Uiso 1 1 calc R U . . .
C01M C 0.8120(7) 0.1013(3) 0.4269(4) 0.0526(18) Uani 1 1 d . . . . .
H01M H 0.845875 0.063018 0.422242 0.063 Uiso 1 1 calc R U . . .
C16 C 0.3852(8) 0.2925(3) 0.7486(4) 0.059(2) Uani 1 1 d . . . . .
H16 H 0.399921 0.307258 0.798153 0.071 Uiso 1 1 calc R U . . .
C9 C 0.2944(8) 0.0672(3) 0.6784(4) 0.0555(19) Uani 1 1 d . . . . .
H9 H 0.369105 0.066689 0.663537 0.067 Uiso 1 1 calc R U . . .
C01P C 0.3606(7) 0.5386(3) 0.3770(4) 0.0435(16) Uani 1 1 d . . . . .
C13 C 0.1186(8) 0.1189(4) 0.6884(6) 0.083(3) Uani 1 1 d . . . . .
H13 H 0.071331 0.154436 0.680801 0.100 Uiso 1 1 calc R U . . .
C10 C 0.2597(9) 0.0187(4) 0.7156(5) 0.070(2) Uani 1 1 d . . . . .
H10 H 0.308114 -0.016346 0.724370 0.084 Uiso 1 1 calc R U . . .
C01S C 0.2913(8) 0.6379(4) 0.3614(5) 0.076(3) Uani 1 1 d . . . . .
H01A H 0.240192 0.626405 0.313228 0.114 Uiso 1 1 calc R U . . .
H01B H 0.322111 0.678586 0.357946 0.114 Uiso 1 1 calc R U . . .
H01D H 0.243806 0.636793 0.399710 0.114 Uiso 1 1 calc R U . . .
C12 C 0.0810(10) 0.0709(5) 0.7259(6) 0.089(3) Uani 1 1 d . . . . .
H12 H 0.007028 0.071704 0.741624 0.107 Uiso 1 1 calc R U . . .
C11 C 0.1570(9) 0.0221(4) 0.7388(5) 0.072(3) Uani 1 1 d . . . . .
H11 H 0.135087 -0.010859 0.765711 0.086 Uiso 1 1 calc R U . . .
H00L H 0.837(8) 0.2436(18) 0.447(3) 0.086 Uiso 1 1 d D U . . .

loop_
_atom_site_aniso_label
_atom_site_aniso_U_11
_atom_site_aniso_U_22
_atom_site_aniso_U_33
_atom_site_aniso_U_23
_atom_site_aniso_U_13
_atom_site_aniso_U_12
Ir1 0.02576(12) 0.02939(13) 0.02909(13) 0.00070(9) 0.00716(9) -0.00014(10)
S1 0.0526(12) 0.0399(10) 0.0997(17) -0.0045(10) 0.0235(11) 0.0017(9)
O3 0.032(2) 0.033(2) 0.028(2) -0.0010(16) 0.0068(18) -0.0001(18)
O4 0.026(2) 0.032(2) 0.032(2) -0.0011(16) 0.0099(17) 0.0019(16)
F005 0.062(3) 0.040(2) 0.044(2) -0.0104(17) 0.0056(19) -0.0058(18)
F006 0.048(2) 0.063(3) 0.056(3) 0.014(2) 0.031(2) 0.0195(19)
N1 0.029(2) 0.024(2) 0.029(2) 0.0014(19) 0.008(2) -0.0014(19)
N3 0.032(3) 0.032(3) 0.031(3) -0.002(2) 0.011(2) 0.000(2)
N2 0.044(3) 0.029(3) 0.037(3) 0.003(2) 0.010(2) -0.003(2)
N4 0.036(3) 0.049(3) 0.025(3) -0.003(2) 0.007(2) -0.001(2)
C1 0.018(3) 0.042(3) 0.035(3) 0.001(3) 0.003(2) 0.010(2)
O2 0.056(3) 0.038(3) 0.055(3) 0.003(2) 0.012(2) 0.005(2)
O1 0.052(3) 0.049(3) 0.062(3) -0.002(2) -0.001(3) 0.006(2)
C6 0.025(3) 0.032(3) 0.038(3) 0.003(2) 0.004(3) 0.000(2)
C20 0.042(3) 0.022(3) 0.029(3) 0.002(2) 0.006(3) -0.006(2)
C38 0.033(3) 0.045(4) 0.035(3) -0.011(3) 0.010(3) -0.009(3)
C00H 0.025(3) 0.037(3) 0.024(3) 0.001(2) 0.004(2) 0.004(2)
C00I 0.023(3) 0.038(3) 0.040(3) -0.001(3) 0.010(3) -0.002(2)
C14 0.041(4) 0.036(3) 0.033(3) 0.005(3) 0.004(3) -0.002(3)
C26 0.031(3) 0.037(3) 0.028(3) 0.001(2) 0.007(3) 0.002(3)
C00L 0.026(3) 0.035(3) 0.024(3) -0.005(2) 0.002(2) 0.007(2)
C33 0.036(3) 0.043(4) 0.033(3) -0.007(3) 0.010(3) -0.006(3)
C7 0.031(3) 0.036(3) 0.031(3) 0.002(2) 0.006(3) 0.002(3)
C27 0.033(3) 0.042(3) 0.029(3) 0.002(3) 0.012(3) -0.003(3)
C19 0.040(3) 0.034(3) 0.033(3) -0.003(2) 0.007(3) 0.002(3)
C00Q 0.043(4) 0.035(3) 0.020(3) -0.005(2) 0.012(3) -0.011(3)
C00R 0.039(3) 0.028(3) 0.028(3) 0.001(2) 0.004(3) -0.004(3)
C37 0.035(3) 0.052(4) 0.040(4) -0.015(3) 0.007(3) 0.000(3)
C18 0.052(4) 0.032(3) 0.031(3) 0.000(3) 0.007(3) -0.006(3)
C00U 0.033(3) 0.034(3) 0.026(3) 0.002(2) 0.011(3) 0.005(2)
C22 0.035(4) 0.049(4) 0.048(4) 0.002(3) 0.019(3) 0.001(3)
C28 0.046(4) 0.038(3) 0.029(3) -0.004(3) 0.007(3) -0.007(3)
C25 0.031(3) 0.033(3) 0.034(3) -0.001(2) 0.009(3) -0.003(2)
C00Y 0.028(3) 0.062(5) 0.040(4) 0.010(3) 0.013(3) 0.013(3)
C00Z 0.038(3) 0.035(3) 0.024(3) 0.001(2) 0.008(3) 0.007(3)
C23 0.037(4) 0.045(4) 0.049(4) 0.008(3) 0.012(3) 0.008(3)
C2 0.037(3) 0.034(3) 0.032(3) 0.000(2) 0.007(3) 0.004(3)
C013 0.038(4) 0.040(4) 0.029(3) -0.001(3) 0.006(3) 0.004(3)
C8 0.062(5) 0.044(4) 0.036(4) 0.007(3) 0.014(3) -0.010(3)
C17 0.077(5) 0.038(4) 0.042(4) -0.004(3) 0.004(4) -0.012(4)
C21 0.034(3) 0.039(3) 0.044(4) 0.011(3) 0.014(3) 0.005(3)
C3 0.034(3) 0.035(3) 0.037(3) -0.006(3) 0.001(3) 0.003(3)
C4 0.036(4) 0.030(3) 0.052(4) 0.002(3) 0.003(3) 0.001(3)
C32 0.047(4) 0.047(4) 0.034(4) -0.006(3) 0.008(3) -0.009(3)
C31 0.059(5) 0.034(3) 0.047(4) -0.001(3) 0.012(3) -0.010(3)
C30 0.063(5) 0.041(4) 0.042(4) 0.013(3) 0.007(4) -0.005(3)
C01C 0.054(4) 0.031(3) 0.037(4) 0.001(3) 0.016(3) -0.001(3)
C5 0.036(4) 0.037(3) 0.039(4) 0.006(3) 0.002(3) -0.002(3)
C36 0.050(4) 0.059(5) 0.047(4) -0.022(3) 0.018(4) 0.007(4)
C29 0.053(4) 0.051(4) 0.031(4) 0.006(3) 0.001(3) -0.005(3)
C24 0.045(4) 0.043(4) 0.037(4) 0.007(3) 0.010(3) 0.009(3)
C34 0.059(5) 0.054(4) 0.035(4) -0.006(3) 0.016(3) -0.005(4)
C01I 0.034(3) 0.035(3) 0.048(4) -0.001(3) 0.013(3) 0.003(3)
C35 0.061(5) 0.083(6) 0.038(4) -0.014(4) 0.019(4) -0.001(4)
C15 0.076(6) 0.050(4) 0.037(4) 0.002(3) 0.014(4) -0.006(4)
C01L 0.037(4) 0.050(4) 0.057(5) 0.000(3) 0.016(3) -0.005(3)
C01M 0.062(5) 0.037(4) 0.062(5) 0.001(3) 0.020(4) 0.015(4)
C16 0.089(6) 0.056(5) 0.029(4) -0.005(3) 0.007(4) -0.009(4)
C9 0.069(5) 0.047(4) 0.050(5) 0.010(3) 0.011(4) -0.005(4)
C01P 0.058(5) 0.039(4) 0.034(4) 0.000(3) 0.011(3) -0.001(3)
C13 0.071(6) 0.073(6) 0.122(9) 0.027(6) 0.058(6) 0.011(5)
C10 0.099(7) 0.048(5) 0.063(5) 0.015(4) 0.018(5) -0.016(5)
C01S 0.090(7) 0.051(5) 0.085(7) 0.008(4) 0.014(5) 0.030(5)
C12 0.097(8) 0.083(7) 0.109(8) 0.022(6) 0.070(7) -0.005(6)
C11 0.098(7) 0.070(6) 0.049(5) 0.003(4) 0.019(5) -0.028(5)

loop_
_atom_type_symbol
_atom_type_description
_atom_type_scat_dispersion_real
_atom_type_scat_dispersion_imag
_atom_type_scat_source
C C 0.0033 0.0016 'International Tables Vol C Tables 4.2.6.8 and 6.1.1.4'
H H 0.0000 0.0000 'International Tables Vol C Tables 4.2.6.8 and 6.1.1.4'
F F 0.0171 0.0103 'International Tables Vol C Tables 4.2.6.8 and 6.1.1.4'
Ir Ir -1.4442 7.9887 'International Tables Vol C Tables 4.2.6.8 and 6.1.1.4'
N N 0.0061 0.0033 'International Tables Vol C Tables 4.2.6.8 and 6.1.1.4'
O O 0.0106 0.0060 'International Tables Vol C Tables 4.2.6.8 and 6.1.1.4'
S S 0.1246 0.1234 'International Tables Vol C Tables 4.2.6.8 and 6.1.1.4'

loop_
_geom_angle_atom_site_label_1
_geom_angle_atom_site_label_2
_geom_angle_atom_site_label_3
_geom_angle
_geom_angle_site_symmetry_1
_geom_angle_site_symmetry_3
_geom_angle_publ_flag
O4 Ir1 O3 87.70(14) . . ?
N1 Ir1 O3 90.17(16) . . ?
N1 Ir1 O4 98.51(16) . . ?
N1 Ir1 N3 173.90(18) . . ?
N3 Ir1 O3 95.81(17) . . ?
N3 Ir1 O4 82.98(17) . . ?
C1 Ir1 O3 91.46(18) . . ?
C1 Ir1 O4 177.70(19) . . ?
C1 Ir1 N1 79.3(2) . . ?
C1 Ir1 N3 99.2(2) . . ?
C1 Ir1 C20 94.7(2) . . ?
C20 Ir1 O3 172.57(18) . . ?
C20 Ir1 O4 86.25(18) . . ?
C20 Ir1 N1 95.0(2) . . ?
C20 Ir1 N3 79.2(2) . . ?
C01M S1 C00Z 92.4(3) . . ?
C00R O3 Ir1 123.6(4) . . ?
C00H O4 Ir1 124.6(4) . . ?
C7 N1 Ir1 116.5(4) . . ?
C7 N1 C19 108.2(5) . . ?
C19 N1 Ir1 134.8(4) . . ?
C38 N3 Ir1 137.2(4) . . ?
C26 N3 Ir1 114.5(4) . . ?
C26 N3 C38 107.8(5) . . ?
C14 N2 C8 124.2(5) . . ?
C7 N2 C14 106.1(5) . . ?
C7 N2 C8 129.5(5) . . ?
C26 N4 C33 105.9(5) . . ?
C26 N4 C27 129.9(5) . . ?
C33 N4 C27 123.3(5) . . ?
C6 C1 Ir1 116.0(4) . . ?
C2 C1 Ir1 127.2(5) . . ?
C2 C1 C6 116.7(6) . . ?
C01P O2 C01S 114.6(6) . . ?
C1 C6 C7 111.4(5) . . ?
C5 C6 C1 120.8(6) . . ?
C5 C6 C7 127.8(6) . . ?
C25 C20 Ir1 115.6(4) . . ?
C21 C20 Ir1 126.9(4) . . ?
C21 C20 C25 117.2(5) . . ?
C33 C38 N3 107.1(5) . . ?
C37 C38 N3 131.4(6) . . ?
C37 C38 C33 121.5(6) . . ?
O4 C00H C00I 126.1(5) . . ?
O4 C00H C00U 113.7(5) . . ?
C00I C00H C00U 120.2(5) . . ?
C00H C00I H00I 116.7 . . ?
C00R C00I C00H 126.6(5) . . ?
C00R C00I H00I 116.7 . . ?
N2 C14 C19 107.3(5) . . ?
C15 C14 N2 131.7(6) . . ?
C15 C14 C19 121.1(6) . . ?
N3 C26 N4 111.6(5) . . ?
N3 C26 C25 117.3(5) . . ?
N4 C26 C25 130.9(5) . . ?
C00Y C00L H00L 124(6) . . ?
C00Z C00L C00Y 109.1(5) . . ?
C00Z C00L H00L 127(6) . . ?
C38 C33 N4 107.5(5) . . ?
C34 C33 N4 130.6(6) . . ?
C34 C33 C38 121.9(6) . . ?
N1 C7 N2 111.5(5) . . ?
N1 C7 C6 116.7(5) . . ?
N2 C7 C6 131.7(5) . . ?
C28 C27 N4 119.8(6) . . ?
C28 C27 C32 120.9(6) . . ?
C32 C27 N4 119.0(6) . . ?
N1 C19 C14 107.0(5) . . ?
C18 C19 N1 131.3(6) . . ?
C18 C19 C14 121.6(6) . . ?
C00U C00Q H00Q 120.1 . . ?
C013 C00Q H00Q 120.1 . . ?
C013 C00Q C00U 119.7(6) . . ?
O3 C00R C00I 128.1(6) . . ?
O3 C00R C00Z 114.9(5) . . ?
C00I C00R C00Z 117.0(5) . . ?
C38 C37 H37 121.5 . . ?
C36 C37 C38 117.0(7) . . ?
C36 C37 H37 121.5 . . ?
C19 C18 H18 121.9 . . ?
C19 C18 C17 116.1(6) . . ?
C17 C18 H18 121.9 . . ?
C00Q C00U C00H 118.1(5) . . ?
C01I C00U C00H 123.0(5) . . ?
C01I C00U C00Q 118.8(5) . . ?
F006 C22 C21 117.6(6) . . ?
C23 C22 F006 118.0(6) . . ?
C23 C22 C21 124.4(6) . . ?
C27 C28 H28 120.3 . . ?
C27 C28 C29 119.3(6) . . ?
C29 C28 H28 120.3 . . ?
C20 C25 C26 111.6(5) . . ?
C24 C25 C20 122.1(6) . . ?
C24 C25 C26 126.3(5) . . ?
C00L C00Y H00Y 122.8 . . ?
C01M C00Y C00L 114.4(6) . . ?
C01M C00Y H00Y 122.8 . . ?
C00L C00Z S1 111.4(4) . . ?
C00L C00Z C00R 129.4(5) . . ?
C00R C00Z S1 119.1(4) . . ?
C22 C23 H23 121.2 . . ?
C22 C23 C24 117.6(6) . . ?
C24 C23 H23 121.2 . . ?
C1 C2 H2 120.0 . . ?
C3 C2 C1 120.0(6) . . ?
C3 C2 H2 120.0 . . ?
C00Q C013 C01C 120.6(6) . . ?
C00Q C013 C01P 116.3(6) . . ?
C01C C013 C01P 123.1(6) . . ?
C9 C8 N2 118.3(6) . . ?
C13 C8 N2 121.0(7) . . ?
C13 C8 C9 120.5(7) . . ?
C18 C17 H17 118.6 . . ?
C16 C17 C18 122.7(7) . . ?
C16 C17 H17 118.6 . . ?
C20 C21 H21 120.7 . . ?
C22 C21 C20 118.7(6) . . ?
C22 C21 H21 120.7 . . ?
F005 C3 C2 117.3(6) . . ?
F005 C3 C4 118.7(6) . . ?
C2 C3 C4 124.0(6) . . ?
C3 C4 H4 121.0 . . ?
C3 C4 C5 118.0(6) . . ?
C5 C4 H4 121.0 . . ?
C27 C32 H32 120.3 . . ?
C31 C32 C27 119.3(6) . . ?
C31 C32 H32 120.3 . . ?
C32 C31 H31 120.1 . . ?
C30 C31 C32 119.7(6) . . ?
C30 C31 H31 120.1 . . ?
C31 C30 H30 119.7 . . ?
C31 C30 C29 120.5(6) . . ?
C29 C30 H30 119.7 . . ?
C013 C01C H01C 119.8 . . ?
C01L C01C C013 120.4(6) . . ?
C01L C01C H01C 119.8 . . ?
C6 C5 H5 119.8 . . ?
C4 C5 C6 120.4(6) . . ?
C4 C5 H5 119.8 . . ?
C37 C36 H36 119.2 . . ?
C37 C36 C35 121.6(7) . . ?
C35 C36 H36 119.2 . . ?
C28 C29 C30 120.0(6) . . ?
C28 C29 H29 120.0 . . ?
C30 C29 H29 120.0 . . ?
C25 C24 H24 120.0 . . ?
C23 C24 C25 120.1(6) . . ?
C23 C24 H24 120.0 . . ?
C33 C34 H34 122.1 . . ?
C35 C34 C33 115.9(7) . . ?
C35 C34 H34 122.1 . . ?
C00U C01I H01I 119.6 . . ?
C01L C01I C00U 120.8(6) . . ?
C01L C01I H01I 119.6 . . ?
C36 C35 H35 118.9 . . ?
C34 C35 C36 122.2(7) . . ?
C34 C35 H35 118.9 . . ?
C14 C15 H15 121.7 . . ?
C16 C15 C14 116.6(6) . . ?
C16 C15 H15 121.7 . . ?
C01C C01L C01I 119.6(6) . . ?
C01C C01L H01L 120.2 . . ?
C01I C01L H01L 120.2 . . ?
S1 C01M H01M 123.7 . . ?
C00Y C01M S1 112.6(5) . . ?
C00Y C01M H01M 123.7 . . ?
C17 C16 C15 121.9(7) . . ?
C17 C16 H16 119.1 . . ?
C15 C16 H16 119.1 . . ?
C8 C9 H9 120.4 . . ?
C8 C9 C10 119.3(8) . . ?
C10 C9 H9 120.4 . . ?
O2 C01P C013 112.0(6) . . ?
O1 C01P O2 123.9(7) . . ?
O1 C01P C013 124.1(6) . . ?
C8 C13 H13 119.3 . . ?
C8 C13 C12 121.5(9) . . ?
C12 C13 H13 119.3 . . ?
C9 C10 H10 120.6 . . ?
C11 C10 C9 118.8(9) . . ?
C11 C10 H10 120.6 . . ?
O2 C01S H01A 109.5 . . ?
O2 C01S H01B 109.5 . . ?
O2 C01S H01D 109.5 . . ?
H01A C01S H01B 109.5 . . ?
H01A C01S H01D 109.5 . . ?
H01B C01S H01D 109.5 . . ?
C13 C12 H12 121.8 . . ?
C11 C12 C13 116.3(8) . . ?
C11 C12 H12 121.8 . . ?
C10 C11 C12 123.4(8) . . ?
C10 C11 H11 118.3 . . ?
C12 C11 H11 118.3 . . ?

loop_
_geom_bond_atom_site_label_1
_geom_bond_atom_site_label_2
_geom_bond_distance
_geom_bond_site_symmetry_2
_geom_bond_publ_flag
Ir1 O3 2.152(4) . ?
Ir1 O4 2.121(4) . ?
Ir1 N1 2.028(4) . ?
Ir1 N3 2.043(5) . ?
Ir1 C1 1.997(6) . ?
Ir1 C20 2.003(6) . ?
S1 C00Z 1.723(6) . ?
S1 C01M 1.700(8) . ?
O3 C00R 1.261(7) . ?
O4 C00H 1.272(6) . ?
F005 C3 1.360(7) . ?
F006 C22 1.369(7) . ?
N1 C7 1.319(7) . ?
N1 C19 1.394(8) . ?
N3 C38 1.400(8) . ?
N3 C26 1.320(7) . ?
N2 C14 1.401(8) . ?
N2 C7 1.374(7) . ?
N2 C8 1.444(8) . ?
N4 C26 1.375(7) . ?
N4 C33 1.401(8) . ?
N4 C27 1.426(8) . ?
C1 C6 1.432(8) . ?
C1 C2 1.398(8) . ?
O2 C01P 1.332(8) . ?
O2 C01S 1.457(9) . ?
O1 C01P 1.230(8) . ?
C6 C7 1.450(8) . ?
C6 C5 1.395(8) . ?
C20 C25 1.411(8) . ?
C20 C21 1.397(8) . ?
C38 C33 1.395(9) . ?
C38 C37 1.385(9) . ?
C00H C00I 1.405(8) . ?
C00H C00U 1.488(8) . ?
C00I H00I 0.9500 . ?
C00I C00R 1.394(8) . ?
C14 C19 1.401(9) . ?
C14 C15 1.392(9) . ?
C26 C25 1.449(8) . ?
C00L C00Y 1.445(8) . ?
C00L C00Z 1.426(8) . ?
C00L H00L 0.91(2) . ?
C33 C34 1.394(9) . ?
C27 C28 1.371(8) . ?
C27 C32 1.385(9) . ?
C19 C18 1.376(8) . ?
C00Q H00Q 0.9500 . ?
C00Q C00U 1.409(8) . ?
C00Q C013 1.370(8) . ?
C00R C00Z 1.488(8) . ?
C37 H37 0.9500 . ?
C37 C36 1.368(9) . ?
C18 H18 0.9500 . ?
C18 C17 1.383(9) . ?
C00U C01I 1.388(8) . ?
C22 C23 1.368(9) . ?
C22 C21 1.382(9) . ?
C28 H28 0.9500 . ?
C28 C29 1.372(9) . ?
C25 C24 1.390(8) . ?
C00Y H00Y 0.9500 . ?
C00Y C01M 1.344(10) . ?
C23 H23 0.9500 . ?
C23 C24 1.376(9) . ?
C2 H2 0.9500 . ?
C2 C3 1.364(8) . ?
C013 C01C 1.386(9) . ?
C013 C01P 1.482(9) . ?
C8 C9 1.379(10) . ?
C8 C13 1.332(10) . ?
C17 H17 0.9500 . ?
C17 C16 1.368(10) . ?
C21 H21 0.9500 . ?
C3 C4 1.366(9) . ?
C4 H4 0.9500 . ?
C4 C5 1.378(9) . ?
C32 H32 0.9500 . ?
C32 C31 1.375(9) . ?
C31 H31 0.9500 . ?
C31 C30 1.371(9) . ?
C30 H30 0.9500 . ?
C30 C29 1.381(9) . ?
C01C H01C 0.9500 . ?
C01C C01L 1.373(9) . ?
C5 H5 0.9500 . ?
C36 H36 0.9500 . ?
C36 C35 1.404(11) . ?
C29 H29 0.9500 . ?
C24 H24 0.9500 . ?
C34 H34 0.9500 . ?
C34 C35 1.378(11) . ?
C01I H01I 0.9500 . ?
C01I C01L 1.384(9) . ?
C35 H35 0.9500 . ?
C15 H15 0.9500 . ?
C15 C16 1.373(10) . ?
C01L H01L 0.9500 . ?
C01M H01M 0.9500 . ?
C16 H16 0.9500 . ?
C9 H9 0.9500 . ?
C9 C10 1.384(10) . ?
C13 H13 0.9500 . ?
C13 C12 1.392(11) . ?
C10 H10 0.9500 . ?
C10 C11 1.334(12) . ?
C01S H01A 0.9800 . ?
C01S H01B 0.9800 . ?
C01S H01D 0.9800 . ?
C12 H12 0.9500 . ?
C12 C11 1.378(13) . ?
C11 H11 0.9500 . ?

loop_
_geom_torsion_atom_site_label_1
_geom_torsion_atom_site_label_2
_geom_torsion_atom_site_label_3
_geom_torsion_atom_site_label_4
_geom_torsion
_geom_torsion_site_symmetry_1
_geom_torsion_site_symmetry_2
_geom_torsion_site_symmetry_3
_geom_torsion_site_symmetry_4
_geom_torsion_publ_flag
Ir1 O3 C00R C00I 6.9(8) . . . . ?
Ir1 O3 C00R C00Z -171.4(3) . . . . ?
Ir1 O4 C00H C00I -17.1(8) . . . . ?
Ir1 O4 C00H C00U 163.7(3) . . . . ?
Ir1 N1 C7 N2 -173.7(4) . . . . ?
Ir1 N1 C7 C6 3.0(7) . . . . ?
Ir1 N1 C19 C14 172.0(4) . . . . ?
Ir1 N1 C19 C18 -10.9(11) . . . . ?
Ir1 N3 C38 C33 -169.3(4) . . . . ?
Ir1 N3 C38 C37 8.8(11) . . . . ?
Ir1 N3 C26 N4 172.1(4) . . . . ?
Ir1 N3 C26 C25 -11.8(7) . . . . ?
Ir1 C1 C6 C7 2.7(6) . . . . ?
Ir1 C1 C6 C5 -175.3(4) . . . . ?
Ir1 C1 C2 C3 174.7(5) . . . . ?
Ir1 C20 C25 C26 7.4(6) . . . . ?
Ir1 C20 C25 C24 -173.1(5) . . . . ?
Ir1 C20 C21 C22 173.2(5) . . . . ?
O3 C00R C00Z S1 9.1(7) . . . . ?
O3 C00R C00Z C00L -171.5(5) . . . . ?
O4 C00H C00I C00R 2.1(10) . . . . ?
O4 C00H C00U C00Q -24.0(7) . . . . ?
O4 C00H C00U C01I 155.6(5) . . . . ?
F005 C3 C4 C5 179.6(5) . . . . ?
F006 C22 C23 C24 -179.4(6) . . . . ?
F006 C22 C21 C20 179.5(6) . . . . ?
N1 C19 C18 C17 -179.3(7) . . . . ?
N3 C38 C33 N4 -1.3(7) . . . . ?
N3 C38 C33 C34 178.4(6) . . . . ?
N3 C38 C37 C36 -179.4(6) . . . . ?
N3 C26 C25 C20 3.1(8) . . . . ?
N3 C26 C25 C24 -176.4(6) . . . . ?
N2 C14 C19 N1 -1.0(7) . . . . ?
N2 C14 C19 C18 -178.4(6) . . . . ?
N2 C14 C15 C16 -179.8(7) . . . . ?
N2 C8 C9 C10 180.0(7) . . . . ?
N2 C8 C13 C12 179.9(9) . . . . ?
N4 C26 C25 C20 178.2(6) . . . . ?
N4 C26 C25 C24 -1.2(11) . . . . ?
N4 C33 C34 C35 -179.2(7) . . . . ?
N4 C27 C28 C29 -175.3(6) . . . . ?
N4 C27 C32 C31 177.0(6) . . . . ?
C1 C6 C7 N1 -3.7(7) . . . . ?
C1 C6 C7 N2 172.2(6) . . . . ?
C1 C6 C5 C4 -1.0(9) . . . . ?
C1 C2 C3 F005 -178.8(5) . . . . ?
C1 C2 C3 C4 1.5(10) . . . . ?
C6 C1 C2 C3 -2.0(8) . . . . ?
C20 C25 C24 C23 -1.9(10) . . . . ?
C38 N3 C26 N4 -0.9(7) . . . . ?
C38 N3 C26 C25 175.1(5) . . . . ?
C38 C33 C34 C35 1.2(10) . . . . ?
C38 C37 C36 C35 1.8(10) . . . . ?
C00H C00I C00R O3 3.6(10) . . . . ?
C00H C00I C00R C00Z -178.3(6) . . . . ?
C00H C00U C01I C01L -178.2(6) . . . . ?
C00I C00H C00U C00Q 156.7(5) . . . . ?
C00I C00H C00U C01I -23.6(8) . . . . ?
C00I C00R C00Z S1 -169.4(4) . . . . ?
C00I C00R C00Z C00L 10.0(9) . . . . ?
C14 N2 C7 N1 0.3(7) . . . . ?
C14 N2 C7 C6 -175.8(6) . . . . ?
C14 N2 C8 C9 -99.1(8) . . . . ?
C14 N2 C8 C13 76.0(10) . . . . ?
C14 C19 C18 C17 -2.5(10) . . . . ?
C14 C15 C16 C17 -0.3(13) . . . . ?
C26 N3 C38 C33 1.3(7) . . . . ?
C26 N3 C38 C37 179.5(7) . . . . ?
C26 N4 C33 C38 0.7(7) . . . . ?
C26 N4 C33 C34 -178.9(7) . . . . ?
C26 N4 C27 C28 -124.8(7) . . . . ?
C26 N4 C27 C32 60.9(9) . . . . ?
C26 C25 C24 C23 177.5(6) . . . . ?
C00L C00Y C01M S1 -2.3(8) . . . . ?
C33 N4 C26 N3 0.1(7) . . . . ?
C33 N4 C26 C25 -175.2(6) . . . . ?
C33 N4 C27 C28 67.9(8) . . . . ?
C33 N4 C27 C32 -106.4(7) . . . . ?
C33 C38 C37 C36 -1.5(9) . . . . ?
C33 C34 C35 C36 -1.0(11) . . . . ?
C7 N1 C19 C14 1.1(7) . . . . ?
C7 N1 C19 C18 178.3(7) . . . . ?
C7 N2 C14 C19 0.5(7) . . . . ?
C7 N2 C14 C15 179.5(7) . . . . ?
C7 N2 C8 C9 74.1(9) . . . . ?
C7 N2 C8 C13 -110.9(9) . . . . ?
C7 C6 C5 C4 -178.6(6) . . . . ?
C27 N4 C26 N3 -168.8(6) . . . . ?
C27 N4 C26 C25 15.8(11) . . . . ?
C27 N4 C33 C38 170.6(5) . . . . ?
C27 N4 C33 C34 -9.0(10) . . . . ?
C27 C28 C29 C30 1.0(10) . . . . ?
C27 C32 C31 C30 -4.2(10) . . . . ?
C19 N1 C7 N2 -0.9(7) . . . . ?
C19 N1 C7 C6 175.8(5) . . . . ?
C19 C14 C15 C16 -0.9(11) . . . . ?
C19 C18 C17 C16 1.3(11) . . . . ?
C00Q C00U C01I C01L 1.5(9) . . . . ?
C00Q C013 C01C C01L -1.3(9) . . . . ?
C00Q C013 C01P O2 173.1(5) . . . . ?
C00Q C013 C01P O1 -7.0(10) . . . . ?
C37 C38 C33 N4 -179.6(6) . . . . ?
C37 C38 C33 C34 0.0(10) . . . . ?
C37 C36 C35 C34 -0.5(12) . . . . ?
C18 C17 C16 C15 0.1(13) . . . . ?
C00U C00H C00I C00R -178.7(5) . . . . ?
C00U C00Q C013 C01C 0.4(9) . . . . ?
C00U C00Q C013 C01P -178.3(5) . . . . ?
C00U C01I C01L C01C -2.4(10) . . . . ?
C22 C23 C24 C25 1.1(10) . . . . ?
C28 C27 C32 C31 2.8(10) . . . . ?
C25 C20 C21 C22 -1.2(9) . . . . ?
C00Y C00L C00Z S1 -2.5(6) . . . . ?
C00Y C00L C00Z C00R 178.1(6) . . . . ?
C00Z S1 C01M C00Y 0.7(6) . . . . ?
C00Z C00L C00Y C01M 3.1(8) . . . . ?
C23 C22 C21 C20 0.6(11) . . . . ?
C2 C1 C6 C7 179.8(5) . . . . ?
C2 C1 C6 C5 1.8(8) . . . . ?
C2 C3 C4 C5 -0.6(10) . . . . ?
C013 C00Q C00U C00H 179.1(5) . . . . ?
C013 C00Q C00U C01I -0.5(8) . . . . ?
C013 C01C C01L C01I 2.2(10) . . . . ?
C8 N2 C14 C19 175.0(6) . . . . ?
C8 N2 C14 C15 -6.0(12) . . . . ?
C8 N2 C7 N1 -173.8(6) . . . . ?
C8 N2 C7 C6 10.1(11) . . . . ?
C8 C9 C10 C11 -3.3(12) . . . . ?
C8 C13 C12 C11 3.6(17) . . . . ?
C21 C20 C25 C26 -177.6(5) . . . . ?
C21 C20 C25 C24 1.9(9) . . . . ?
C21 C22 C23 C24 -0.5(11) . . . . ?
C3 C4 C5 C6 0.4(9) . . . . ?
C32 C27 C28 C29 -1.2(10) . . . . ?
C32 C31 C30 C29 4.1(11) . . . . ?
C31 C30 C29 C28 -2.5(11) . . . . ?
C01C C013 C01P O2 -5.6(9) . . . . ?
C01C C013 C01P O1 174.3(6) . . . . ?
C5 C6 C7 N1 174.2(6) . . . . ?
C5 C6 C7 N2 -10.0(11) . . . . ?
C15 C14 C19 N1 179.9(6) . . . . ?
C15 C14 C19 C18 2.4(10) . . . . ?
C01M S1 C00Z C00L 1.1(5) . . . . ?
C01M S1 C00Z C00R -179.4(5) . . . . ?
C9 C8 C13 C12 -5.1(15) . . . . ?
C9 C10 C11 C12 2.0(14) . . . . ?
C01P C013 C01C C01L 177.4(6) . . . . ?
C13 C8 C9 C10 4.9(12) . . . . ?
C13 C12 C11 C10 -2.1(16) . . . . ?
C01S O2 C01P O1 2.5(10) . . . . ?
C01S O2 C01P C013 -177.6(6) . . . . ?

loop_
_smtbx_masks_void_nr
_smtbx_masks_void_average_x
_smtbx_masks_void_average_y
_smtbx_masks_void_average_z
_smtbx_masks_void_volume
_smtbx_masks_void_count_electrons
_smtbx_masks_void_content
1 0.000 0.500 0.500 221.1 56.1 ?
2 0.500 1.000 0.000 221.1 56.1 ?
